data_2204682
loop_
_publ_author_name
'Huiyan Liu'
'Haiying Wang'
'Dezhong Niu'
'Zaisheng Lu'

_publ_section_title Bis[4-chloro-2-(2-hydroxyethyliminomethyl)phenolato-\k^2^<i>N,O</i>]copper(II)
_journal_issue 12
_journal_name_full 'Acta Crystallographica Section E'
_journal_page_first m1941
_journal_page_last m1942
_journal_paper_doi 10.1107/S1600536804029733
_journal_volume 60
_journal_year 2004
_chemical_formula_iupac '[Cu (C9 H9 Cl1 N1 O2)2]'
_chemical_formula_moiety 'C18 H18 Cl2 Cu N2 O4'
_chemical_formula_sum 'C18 H18 Cl2 Cu N2 O4'
_chemical_formula_weight 460.78
_chemical_melting_point 208.2
_chemical_name_systematic
;
Bis[4-chloro-2-(2-hydroxyethyliminomethyl)phenolato-\k^2^N,O]copper(II)
;
_space_group_IT_number 14
_symmetry_cell_setting monoclinic
_symmetry_space_group_name_Hall '-P 2yn'
_symmetry_space_group_name_H-M 'P 1 21/n 1'
_atom_sites_solution_hydrogens geom
_atom_sites_solution_primary direct
_atom_sites_solution_secondary difmap
_audit_creation_method SHELXL-97
_cell_angle_alpha 90.00
_cell_angle_beta 94.530(5)
_cell_angle_gamma 90.00
_cell_formula_units_Z 2
_cell_length_a 4.9589(12)
_cell_length_b 16.872(4)
_cell_length_c 10.711(2)
_cell_measurement_reflns_used 3969
_cell_measurement_temperature 193(2)
_cell_measurement_theta_max 27.5
_cell_measurement_theta_min 3.1
_cell_volume 893.4(3)
_computing_cell_refinement CrystalClear
_computing_data_collection 'CrystalClear (Pflugrath, 1999)'
_computing_data_reduction 'CrystalStructure (Rigaku/MSC, 2000-2003)'
_computing_molecular_graphics SHELXLTL
_computing_publication_material SHELXLTL
_computing_structure_refinement 'SHELXLTL (Sheldrick, 1997)'
_computing_structure_solution 'SHELXS97 (Sheldrick, 1990)'
_diffrn_ambient_temperature 193(2)
_diffrn_detector_area_resol_mean 7.31
_diffrn_measured_fraction_theta_full 0.996
_diffrn_measured_fraction_theta_max 0.996
_diffrn_measurement_device_type 'Rigaku Mercury'
_diffrn_measurement_method \w
_diffrn_radiation_monochromator graphite
_diffrn_radiation_source 'fine-focus sealed tube'
_diffrn_radiation_type MoK\a
_diffrn_radiation_wavelength 0.71070
_diffrn_reflns_av_R_equivalents 0.0261
_diffrn_reflns_av_sigmaI/netI 0.0267
_diffrn_reflns_limit_h_max 6
_diffrn_reflns_limit_h_min -6
_diffrn_reflns_limit_k_max 21
_diffrn_reflns_limit_k_min -21
_diffrn_reflns_limit_l_max 13
_diffrn_reflns_limit_l_min -13
_diffrn_reflns_number 9835
_diffrn_reflns_theta_full 27.48
_diffrn_reflns_theta_max 27.48
_diffrn_reflns_theta_min 3.08
_exptl_absorpt_coefficient_mu 1.550
_exptl_absorpt_correction_T_max 0.8604
_exptl_absorpt_correction_T_min 0.6535
_exptl_absorpt_correction_type multi-scan
_exptl_absorpt_process_details '(Jacobson, 1998)'
_exptl_crystal_colour brown--yellow
_exptl_crystal_density_diffrn 1.713
_exptl_crystal_density_method 'not measured'
_exptl_crystal_description block
_exptl_crystal_F_000 470
_exptl_crystal_size_max 0.30
_exptl_crystal_size_mid 0.25
_exptl_crystal_size_min 0.10
_refine_diff_density_max 0.498
_refine_diff_density_min -0.377
_refine_ls_extinction_method none
_refine_ls_goodness_of_fit_ref 1.122
_refine_ls_hydrogen_treatment mixed
_refine_ls_matrix_type full
_refine_ls_number_parameters 129
_refine_ls_number_reflns 2041
_refine_ls_number_restraints 0
_refine_ls_restrained_S_all 1.122
_refine_ls_R_factor_all 0.0326
_refine_ls_R_factor_gt 0.0293
_refine_ls_shift/su_max 0.000
_refine_ls_shift/su_mean 0.000
_refine_ls_structure_factor_coef Fsqd
_refine_ls_weighting_details 'calc w = 1/[\s^2^(Fo^2^)+(0.0277P)^2^+0.5395P] where P = (Fo^2^+2Fc^2^)/3'
_refine_ls_weighting_scheme calc
_refine_ls_wR_factor_gt 0.0688
_refine_ls_wR_factor_ref 0.0710
_reflns_number_gt 1891
_reflns_number_total 2041
_reflns_threshold_expression I>2\s(I)
_cod_data_source_file fl6134.cif
_cod_data_source_block I
_cod_original_sg_symbol_H-M 'P 21/n'
_cod_database_code 2204682
_cod_database_fobs_code 2204682

loop_
_symmetry_equiv_pos_as_xyz
'x, y, z'
'-x+1/2, y+1/2, -z+1/2'
'-x, -y, -z'
'x-1/2, -y-1/2, z-1/2'

loop_
_atom_site_label
_atom_site_fract_x
_atom_site_fract_y
_atom_site_fract_z
_atom_site_U_iso_or_equiv
_atom_site_adp_type
_atom_site_calc_flag
_atom_site_refinement_flags
_atom_site_occupancy
_atom_site_type_symbol
Cu1 0.5000 0.5000 0.0000 0.01903(11) Uani d S 1 Cu
Cl1 0.24967(11) 0.69286(3) 0.56722(4) 0.03247(14) Uani d . 1 Cl
O1 0.7241(2) 0.53368(8) 0.14878(12) 0.0232(3) Uani d . 1 O
O2 -0.1802(3) 0.54951(8) -0.15418(14) 0.0273(3) Uani d . 1 O
N1 0.3215(3) 0.60612(9) -0.00483(14) 0.0178(3) Uani d . 1 N
C1 0.6173(3) 0.57044(10) 0.24126(17) 0.0198(4) Uani d . 1 C
C2 0.7210(4) 0.55794(12) 0.36644(18) 0.0259(4) Uani d . 1 C
H2A 0.8705 0.5232 0.3829 0.031 Uiso calc R 1 H
C3 0.6101(4) 0.59499(12) 0.46552(18) 0.0264(4) Uani d . 1 C
H3 0.6805 0.5849 0.5491 0.032 Uiso calc R 1 H
C4 0.3955(4) 0.64707(11) 0.44208(17) 0.0240(4) Uani d . 1 C
C5 0.2930(4) 0.66310(11) 0.32139(17) 0.0220(4) Uani d . 1 C
H5 0.1495 0.7001 0.3068 0.026 Uiso calc R 1 H
C6 0.4002(4) 0.62484(10) 0.22008(17) 0.0198(4) Uani d . 1 C
C7 0.2891(4) 0.64558(10) 0.09505(17) 0.0203(4) Uani d . 1 C
H7 0.1832 0.6925 0.0865 0.024 Uiso calc R 1 H
C8 0.2081(4) 0.64087(11) -0.12381(17) 0.0204(4) Uani d . 1 C
H8A 0.2972 0.6163 -0.1937 0.024 Uiso calc R 1 H
H8B 0.2495 0.6983 -0.1238 0.024 Uiso calc R 1 H
C9 -0.0963(4) 0.62969(11) -0.14635(18) 0.0224(4) Uani d . 1 C
H9A -0.1849 0.6556 -0.0775 0.027 Uiso calc R 1 H
H9B -0.1593 0.6569 -0.2252 0.027 Uiso calc R 1 H
H2 -0.054(6) 0.5202(16) -0.161(3) 0.043(8) Uiso d . 1 H

loop_
_atom_site_aniso_label
_atom_site_aniso_U_11
_atom_site_aniso_U_22
_atom_site_aniso_U_33
_atom_site_aniso_U_12
_atom_site_aniso_U_13
_atom_site_aniso_U_23
Cu1 0.01829(17) 0.01942(17) 0.01909(17) 0.00285(11) -0.00031(12) -0.00253(11)
Cl1 0.0415(3) 0.0363(3) 0.0207(2) -0.0041(2) 0.0099(2) -0.00546(19)
O1 0.0193(6) 0.0266(7) 0.0232(7) 0.0031(5) -0.0010(5) -0.0061(5)
O2 0.0179(6) 0.0221(7) 0.0420(8) 0.0000(6) 0.0039(6) -0.0034(6)
N1 0.0160(7) 0.0205(7) 0.0171(7) -0.0011(6) 0.0018(6) 0.0013(6)
C1 0.0184(8) 0.0189(8) 0.0220(9) -0.0035(7) 0.0008(7) -0.0023(7)
C2 0.0248(9) 0.0264(10) 0.0255(10) 0.0002(8) -0.0040(8) 0.0003(8)
C3 0.0305(10) 0.0280(10) 0.0199(9) -0.0065(8) -0.0025(8) 0.0011(7)
C4 0.0293(10) 0.0233(9) 0.0200(9) -0.0072(8) 0.0062(8) -0.0028(7)
C5 0.0235(9) 0.0187(9) 0.0240(9) -0.0012(7) 0.0040(7) -0.0012(7)
C6 0.0218(9) 0.0185(9) 0.0193(9) -0.0022(7) 0.0018(7) -0.0008(7)
C7 0.0195(8) 0.0176(8) 0.0240(9) 0.0015(7) 0.0041(7) 0.0001(7)
C8 0.0217(9) 0.0216(9) 0.0179(9) -0.0004(7) 0.0017(7) 0.0033(7)
C9 0.0203(9) 0.0224(9) 0.0242(9) 0.0009(7) 0.0007(7) 0.0012(7)

loop_
_atom_type_symbol
_atom_type_description
_atom_type_scat_dispersion_real
_atom_type_scat_dispersion_imag
_atom_type_scat_source
C C 0.0033 0.0016 'International Tables Vol C Tables 4.2.6.8 and 6.1.1.4'
H H 0.0000 0.0000 'International Tables Vol C Tables 4.2.6.8 and 6.1.1.4'
Cl Cl 0.1484 0.1585 'International Tables Vol C Tables 4.2.6.8 and 6.1.1.4'
Cu Cu 0.3201 1.2651 'International Tables Vol C Tables 4.2.6.8 and 6.1.1.4'
N N 0.0061 0.0033 'International Tables Vol C Tables 4.2.6.8 and 6.1.1.4'
O O 0.0106 0.0060 'International Tables Vol C Tables 4.2.6.8 and 6.1.1.4'

loop_
_geom_angle_atom_site_label_1
_geom_angle_atom_site_label_2
_geom_angle_atom_site_label_3
_geom_angle_site_symmetry_1
_geom_angle_site_symmetry_3
_geom_angle
_geom_angle_publ_flag
O1 Cu1 O1 3_665 . 180.00(7) yes
O1 Cu1 N1 3_665 3_665 89.01(6) yes
O1 Cu1 N1 . 3_665 90.99(6) yes
O1 Cu1 N1 3_665 . 90.99(6) yes
O1 Cu1 N1 . . 89.01(6) yes
N1 Cu1 N1 3_665 . 180.0 yes
C1 O1 Cu1 . . 120.96(11) ?
C9 O2 H2 . . 111.4(19) ?
C7 N1 C8 . . 116.81(15) ?
C7 N1 Cu1 . . 121.95(12) ?
C8 N1 Cu1 . . 121.17(11) ?
O1 C1 C2 . . 120.41(16) ?
O1 C1 C6 . . 122.02(16) ?
C2 C1 C6 . . 117.56(17) ?
C3 C2 C1 . . 121.59(18) ?
C3 C2 H2A . . 119.2 ?
C1 C2 H2A . . 119.2 ?
C2 C3 C4 . . 119.54(18) ?
C2 C3 H3 . . 120.2 ?
C4 C3 H3 . . 120.2 ?
C5 C4 C3 . . 120.99(18) ?
C5 C4 Cl1 . . 119.16(15) ?
C3 C4 Cl1 . . 119.85(15) ?
C4 C5 C6 . . 120.06(18) ?
C4 C5 H5 . . 120.0 ?
C6 C5 H5 . . 120.0 ?
C5 C6 C1 . . 120.20(17) ?
C5 C6 C7 . . 117.62(16) ?
C1 C6 C7 . . 122.13(16) ?
N1 C7 C6 . . 125.61(16) ?
N1 C7 H7 . . 117.2 ?
C6 C7 H7 . . 117.2 ?
N1 C8 C9 . . 113.21(14) ?
N1 C8 H8A . . 108.9 ?
C9 C8 H8A . . 108.9 ?
N1 C8 H8B . . 108.9 ?
C9 C8 H8B . . 108.9 ?
H8A C8 H8B . . 107.7 ?
O2 C9 C8 . . 114.28(15) ?
O2 C9 H9A . . 108.7 ?
C8 C9 H9A . . 108.7 ?
O2 C9 H9B . . 108.7 ?
C8 C9 H9B . . 108.7 ?
H9A C9 H9B . . 107.6 ?

loop_
_geom_bond_atom_site_label_1
_geom_bond_atom_site_label_2
_geom_bond_site_symmetry_2
_geom_bond_distance
_geom_bond_publ_flag
Cu1 O2 1_655 2.5207(15) ?
Cu1 O1 3_665 1.9540(13) yes
Cu1 O1 . 1.9540(13) yes
Cu1 N1 3_665 1.9961(15) yes
Cu1 N1 . 1.9961(15) yes
Cl1 C4 . 1.752(2) ?
O1 C1 . 1.315(2) ?
O2 C9 . 1.416(2) ?
O2 H2 . 0.81(3) ?
N1 C7 . 1.281(2) ?
N1 C8 . 1.474(2) ?
C1 C2 . 1.413(3) ?
C1 C6 . 1.419(3) ?
C2 C3 . 1.383(3) ?
C2 H2A . 0.9500 ?
C3 C4 . 1.388(3) ?
C3 H3 . 0.9500 ?
C4 C5 . 1.378(3) ?
C5 C6 . 1.403(3) ?
C5 H5 . 0.9500 ?
C6 C7 . 1.450(2) ?
C7 H7 . 0.9500 ?
C8 C9 . 1.521(2) ?
C8 H8A . 0.9900 ?
C8 H8B . 0.9900 ?
C9 H9A . 0.9900 ?
C9 H9B . 0.9900 ?

loop_
_geom_hbond_atom_site_label_D
_geom_hbond_atom_site_label_H
_geom_hbond_atom_site_label_A
_geom_hbond_site_symmetry_A
_geom_hbond_distance_DH
_geom_hbond_distance_HA
_geom_hbond_distance_DA
_geom_hbond_angle_DHA
C7 H7 Cl1 4_575 0.95 2.89 3.8144(19) 165
C8 H8A Cl1 1_554 0.99 2.86 3.446(2) 119
O2 H2 O1 3_665 0.81(3) 1.87(3) 2.658(2) 167(3)

loop_
_geom_torsion_atom_site_label_1
_geom_torsion_atom_site_label_2
_geom_torsion_atom_site_label_3
_geom_torsion_atom_site_label_4
_geom_torsion_site_symmetry_1
_geom_torsion
N1 Cu1 O1 C1 3_665 -134.30(14)
N1 Cu1 O1 C1 . 45.70(14)
O1 Cu1 N1 C7 3_665 148.38(14)
O1 Cu1 N1 C7 . -31.62(14)
O1 Cu1 N1 C8 3_665 -28.44(13)
O1 Cu1 N1 C8 . 151.56(13)
Cu1 O1 C1 C2 . 145.69(14)
Cu1 O1 C1 C6 . -35.7(2)
O1 C1 C2 C3 . -179.11(17)
C6 C1 C2 C3 . 2.2(3)
C1 C2 C3 C4 . -1.4(3)
C2 C3 C4 C5 . -0.7(3)
C2 C3 C4 Cl1 . 178.81(14)
C3 C4 C5 C6 . 1.9(3)
Cl1 C4 C5 C6 . -177.65(14)
C4 C5 C6 C1 . -1.0(3)
C4 C5 C6 C7 . -178.44(16)
O1 C1 C6 C5 . -179.68(16)
C2 C1 C6 C5 . -1.0(3)
O1 C1 C6 C7 . -2.3(3)
C2 C1 C6 C7 . 176.32(16)
C8 N1 C7 C6 . -175.52(16)
Cu1 N1 C7 C6 . 7.5(2)
C5 C6 C7 N1 . -164.89(17)
C1 C6 C7 N1 . 17.7(3)
C7 N1 C8 C9 . -78.1(2)
Cu1 N1 C8 C9 . 98.87(16)
N1 C8 C9 O2 . -61.4(2)
